data_2312000
loop_
_publ_author_name
'Kucera, Benjamin E.'
'Roberts, Christopher J.'
'Young, Jr, Victor G'
'Brennessel, William W.'
'Ellis, John E.'

_publ_section_title
;
 Niobium isocyanide complexes, Nb(CNAr)<sub>6</sub>, with Ar&#x00A0;=
 2,6-dimethylphenyl (Xyl), a diamagnetic dimer containing four reductively
 coupled isocyanides, and Ar&#x00A0;= 2,6-diisopropylphenyl (Dipp), a
 paramagnetic monomer analogous to the highly unstable
 hexacarbonylniobium(0).
;
_journal_coeditor_code QF3033
_journal_issue 'Pt 9'
_journal_name_full 'Acta crystallographica. Section C, Structural chemistry'
_journal_page_first 1259
_journal_page_last 1265
_journal_paper_doi 10.1107/S205322961901101X
_journal_volume 75
_journal_year 2019
_chemical_formula_iupac '[Nb2 (C9 H9 N1)8 (C36 H36 N4)], 3C4 H8 O'
_chemical_formula_moiety 'C108 H108 N12 Nb2, 3(C4 H8 O)'
_chemical_formula_sum 'C120 H132 N12 Nb2 O3'
_chemical_formula_weight 1976.19
_chemical_name_systematic
;
Bis[\m-<i>N</i>,<i>N</i>',<i>N</i>'',<i>N</i>'''-tetrakis(2,6-\
dimethylphenyl)squaramidinato(2-)]bis[tetrakis(2,6-dimethylphenyl
isocyanide)niobium(I)] tetrahydrofuran trisolvate
;
_space_group_crystal_system triclinic
_space_group_IT_number 2
_space_group_name_Hall '-P 1'
_space_group_name_H-M_alt 'P -1'
_atom_sites_solution_hydrogens geom
_atom_sites_solution_primary direct
_atom_sites_solution_secondary difmap
_audit_creation_method SHELXL-2018/3
_cell_angle_alpha 95.620(2)
_cell_angle_beta 101.807(2)
_cell_angle_gamma 113.236(2)
_cell_formula_units_Z 1
_cell_length_a 12.2029(13)
_cell_length_b 12.5921(14)
_cell_length_c 19.676(2)
_cell_measurement_reflns_used 2821
_cell_measurement_temperature 173(2)
_cell_measurement_theta_max 25.07
_cell_measurement_theta_min 1.08
_cell_volume 2665.2(5)
_computing_cell_refinement
;
SAINT (Bruker, 2003)
;
_computing_data_collection
;
SMART (Bruker, 2003)
;
_computing_data_reduction
;
SAINT (Bruker, 2003)
;
_computing_molecular_graphics
;
SHELXTL (Sheldrick, 2008)
;
_computing_publication_material
;
SHELXTL (Sheldrick, 2008)
;
_computing_structure_refinement
;
SHELXL2018 (Sheldrick, 2015)
;
_computing_structure_solution
;
SHELXS97 (Sheldrick, 2008)
;
_diffrn_ambient_temperature 173(2)
_diffrn_measured_fraction_theta_full 0.985
_diffrn_measured_fraction_theta_max 0.985
_diffrn_measurement_device_type 'Bruker SMART CCD platform'
_diffrn_measurement_method '\w scans'
_diffrn_radiation_type MoK\a
_diffrn_radiation_wavelength 0.71073
_diffrn_reflns_av_R_equivalents 0.0402
_diffrn_reflns_av_unetI/netI 0.0740
_diffrn_reflns_limit_h_max 14
_diffrn_reflns_limit_h_min -14
_diffrn_reflns_limit_k_max 15
_diffrn_reflns_limit_k_min -14
_diffrn_reflns_limit_l_max 23
_diffrn_reflns_limit_l_min -18
_diffrn_reflns_number 18395
_diffrn_reflns_theta_full 25.067
_diffrn_reflns_theta_max 25.067
_diffrn_reflns_theta_min 1.796
_diffrn_source 'normal-focus sealed tube'
_exptl_absorpt_coefficient_mu 0.272
_exptl_absorpt_correction_T_max 0.9733
_exptl_absorpt_correction_T_min 0.8989
_exptl_absorpt_correction_type multi-scan
_exptl_absorpt_process_details
;
(SADABS; Sheldrick, 1996)
;
_exptl_crystal_colour black
_exptl_crystal_density_diffrn 1.231
_exptl_crystal_description rod
_exptl_crystal_F_000 1042
_exptl_crystal_size_max 0.40
_exptl_crystal_size_mid 0.20
_exptl_crystal_size_min 0.10
_refine_diff_density_max 0.392
_refine_diff_density_min -0.356
_refine_ls_extinction_method none
_refine_ls_goodness_of_fit_ref 1.022
_refine_ls_hydrogen_treatment constr
_refine_ls_matrix_type full
_refine_ls_number_parameters 680
_refine_ls_number_reflns 9307
_refine_ls_number_restraints 58
_refine_ls_restrained_S_all 1.031
_refine_ls_R_factor_all 0.0831
_refine_ls_R_factor_gt 0.0476
_refine_ls_shift/su_max 0.001
_refine_ls_shift/su_mean 0.000
_refine_ls_structure_factor_coef Fsqd
_refine_ls_weighting_details 'w=1/[\s^2^(Fo^2^)+(0.0421P)^2^+1.0933P] where P=(Fo^2^+2Fc^2^)/3'
_refine_ls_weighting_scheme calc
_refine_ls_wR_factor_gt 0.0939
_refine_ls_wR_factor_ref 0.1065
_reflns_number_gt 6686
_reflns_number_total 9307
_reflns_threshold_expression 'I > 2\s(I)'
_cod_data_source_file qf3033sup1.cif
_cod_data_source_block 2
_cod_database_code 2312000
_shelx_space_group_comment
;
The symmetry employed for this shelxl refinement is uniquely defined
by the following loop, which should always be used as a source of
symmetry information in preference to the above space-group names.
They are only intended as comments.
;
_shelx_estimated_absorpt_t_min 0.899
_shelx_estimated_absorpt_t_max 0.973

loop_
_space_group_symop_operation_xyz
'x, y, z'
'-x, -y, -z'

loop_
_atom_site_type_symbol
_atom_site_label
_atom_site_fract_x
_atom_site_fract_y
_atom_site_fract_z
_atom_site_U_iso_or_equiv
_atom_site_adp_type
_atom_site_calc_flag
_atom_site_occupancy
_atom_site_disorder_assembly
_atom_site_disorder_group
Nb Nb1 0.57320(3) 0.50730(3) 0.68770(2) 0.02883(10) Uani d 1 . .
N N1 0.6605(2) 0.5876(2) 0.60352(13) 0.0295(6) Uani d 1 . .
N N2 0.4103(2) 0.4358(2) 0.59059(13) 0.0297(6) Uani d 1 . .
N N3 0.5491(3) 0.6757(3) 0.81385(16) 0.0446(8) Uani d 1 . .
N N4 0.3673(3) 0.3418(3) 0.76245(15) 0.0444(8) Uani d 1 . .
N N5 0.6764(3) 0.3225(3) 0.74646(16) 0.0510(8) Uani d 1 . .
N N6 0.8486(3) 0.6647(3) 0.79647(15) 0.0456(8) Uani d 1 . .
C C1 0.5776(3) 0.5429(3) 0.54152(15) 0.0254(7) Uani d 1 . .
C C2 0.4498(3) 0.4657(3) 0.53506(15) 0.0268(7) Uani d 1 . .
C C3 0.5587(3) 0.6129(3) 0.76794(17) 0.0352(8) Uani d 1 . .
C C4 0.4421(3) 0.4001(3) 0.73619(17) 0.0347(8) Uani d 1 . .
C C5 0.6378(3) 0.3903(3) 0.72580(17) 0.0385(8) Uani d 1 . .
C C6 0.7515(3) 0.6063(3) 0.75656(18) 0.0363(8) Uani d 1 . .
C C7 0.7869(3) 0.6632(3) 0.60681(16) 0.0378(9) Uani d 1 . .
C C8 0.8335(4) 0.7828(3) 0.6365(2) 0.0569(11) Uani d 1 . .
C C9 0.9574(5) 0.8546(4) 0.6403(3) 0.0862(17) Uani d 1 . .
H H9 0.992079 0.936200 0.660757 0.103 Uiso calc 1 . .
C C10 1.0280(5) 0.8088(7) 0.6151(3) 0.104(2) Uani d 1 . .
H H10 1.110985 0.859478 0.617251 0.124 Uiso calc 1 . .
C C11 0.9830(4) 0.6921(6) 0.5868(2) 0.0812(16) Uani d 1 . .
H H11 1.034877 0.662390 0.569676 0.097 Uiso calc 1 . .
C C12 0.8608(3) 0.6153(4) 0.58274(19) 0.0525(10) Uani d 1 . .
C C13 0.7558(5) 0.8335(4) 0.6645(2) 0.0789(15) Uani d 1 . .
H H13A 0.677088 0.809232 0.628751 0.118 Uiso calc 1 . .
H H13B 0.799542 0.919718 0.675498 0.118 Uiso calc 1 . .
H H13C 0.739811 0.804739 0.707593 0.118 Uiso calc 1 . .
C C14 0.8127(4) 0.4862(4) 0.5568(2) 0.0665(12) Uani d 1 . .
H H14A 0.879166 0.468004 0.546244 0.100 Uiso calc 1 . .
H H14B 0.744613 0.461262 0.513806 0.100 Uiso calc 1 . .
H H14C 0.782681 0.444310 0.593417 0.100 Uiso calc 1 . .
C C15 0.2847(3) 0.3561(3) 0.58493(16) 0.0371(8) Uani d 1 . .
C C16 0.2457(4) 0.2356(3) 0.56130(19) 0.0510(10) Uani d 1 . .
C C17 0.1253(4) 0.1590(4) 0.5613(2) 0.0770(15) Uani d 1 . .
H H17 0.095909 0.076589 0.545053 0.092 Uiso calc 1 . .
C C18 0.0497(5) 0.2031(6) 0.5847(3) 0.0944(19) Uani d 1 . .
H H18 -0.031676 0.150535 0.584435 0.113 Uiso calc 1 . .
C C19 0.0897(4) 0.3201(6) 0.6079(2) 0.0805(16) Uani d 1 . .
H H19 0.035380 0.348061 0.623455 0.097 Uiso calc 1 . .
C C20 0.2085(3) 0.4009(4) 0.60979(19) 0.0517(10) Uani d 1 . .
C C21 0.3304(4) 0.1897(3) 0.5385(2) 0.0661(12) Uani d 1 . .
H H21A 0.407339 0.217894 0.576354 0.099 Uiso calc 1 . .
H H21B 0.349144 0.217600 0.495652 0.099 Uiso calc 1 . .
H H21C 0.290640 0.103257 0.528514 0.099 Uiso calc 1 . .
C C22 0.2527(4) 0.5295(4) 0.6381(2) 0.0660(12) Uani d 1 . .
H H22A 0.181794 0.546322 0.641083 0.099 Uiso calc 1 . .
H H22B 0.295503 0.575251 0.606402 0.099 Uiso calc 1 . .
H H22C 0.309790 0.551119 0.685381 0.099 Uiso calc 1 . .
C C23 0.5571(3) 0.7353(3) 0.87918(17) 0.0339(8) Uani d 1 . .
C C24 0.5339(3) 0.8360(3) 0.88106(18) 0.0387(8) Uani d 1 . .
C C25 0.5452(3) 0.8954(3) 0.94660(19) 0.0442(9) Uani d 1 . .
H H25 0.531794 0.964881 0.949650 0.053 Uiso calc 1 . .
C C26 0.5754(3) 0.8568(3) 1.00783(19) 0.0453(9) Uani d 1 . .
H H26 0.581791 0.898897 1.052332 0.054 Uiso calc 1 . .
C C27 0.5965(3) 0.7565(3) 1.00420(18) 0.0411(9) Uani d 1 . .
H H27 0.617162 0.730250 1.046584 0.049 Uiso calc 1 . .
C C28 0.5881(3) 0.6940(3) 0.94047(18) 0.0369(8) Uani d 1 . .
C C29 0.4988(4) 0.8756(3) 0.8135(2) 0.0577(11) Uani d 1 . .
H H29A 0.483485 0.945308 0.824362 0.087 Uiso calc 1 . .
H H29B 0.423626 0.811968 0.781776 0.087 Uiso calc 1 . .
H H29C 0.566268 0.895164 0.790449 0.087 Uiso calc 1 . .
C C30 0.6127(4) 0.5858(3) 0.9361(2) 0.0534(10) Uani d 1 . .
H H30A 0.642479 0.575237 0.983976 0.080 Uiso calc 1 . .
H H30B 0.675618 0.595058 0.910257 0.080 Uiso calc 1 . .
H H30C 0.536159 0.516501 0.911080 0.080 Uiso calc 1 . .
C C31 0.2795(3) 0.2697(3) 0.79359(18) 0.0405(9) Uani d 1 . .
C C32 0.2535(3) 0.1503(3) 0.78455(19) 0.0459(9) Uani d 1 . .
C C33 0.1692(4) 0.0819(4) 0.8173(2) 0.0577(11) Uani d 1 . .
H H33 0.149698 0.000160 0.812551 0.069 Uiso calc 1 . .
C C34 0.1128(4) 0.1295(4) 0.8568(2) 0.0677(13) Uani d 1 . .
H H34 0.055126 0.080655 0.878964 0.081 Uiso calc 1 . .
C C35 0.1394(4) 0.2475(4) 0.8643(2) 0.0615(12) Uani d 1 . .
H H35 0.099488 0.278958 0.891688 0.074 Uiso calc 1 . .
C C36 0.2233(3) 0.3216(3) 0.8327(2) 0.0471(10) Uani d 1 . .
C C37 0.3150(4) 0.0995(4) 0.7403(2) 0.0697(13) Uani d 1 . .
H H37A 0.287121 0.015235 0.740820 0.105 Uiso calc 1 . .
H H37B 0.404951 0.140129 0.759837 0.105 Uiso calc 1 . .
H H37C 0.292885 0.110045 0.691488 0.105 Uiso calc 1 . .
C C38 0.2527(4) 0.4504(4) 0.8404(2) 0.0670(12) Uani d 1 . .
H H38A 0.207802 0.470317 0.871784 0.101 Uiso calc 1 . .
H H38B 0.227621 0.467811 0.793821 0.101 Uiso calc 1 . .
H H38C 0.341847 0.497096 0.860745 0.101 Uiso calc 1 . .
C C39 0.7154(3) 0.2535(3) 0.78667(18) 0.0377(8) Uani d 1 . .
C C40 0.7757(3) 0.1925(3) 0.7587(2) 0.0449(9) Uani d 1 . .
C C41 0.8139(4) 0.1244(4) 0.7999(3) 0.0641(12) Uani d 1 . .
H H41 0.854156 0.081246 0.782141 0.077 Uiso calc 1 . .
C C42 0.7945(4) 0.1179(4) 0.8662(3) 0.0712(13) Uani d 1 . .
H H42 0.821010 0.070162 0.893685 0.085 Uiso calc 1 . .
C C43 0.7372(4) 0.1800(3) 0.8927(2) 0.0592(11) Uani d 1 . .
H H43 0.725586 0.175906 0.938814 0.071 Uiso calc 1 . .
C C44 0.6959(3) 0.2484(3) 0.85364(19) 0.0403(8) Uani d 1 . .
C C45 0.7996(4) 0.2033(4) 0.6872(2) 0.0760(14) Uani d 1 . .
H H45A 0.847295 0.159249 0.677853 0.114 Uiso calc 1 . .
H H45B 0.846412 0.286588 0.686422 0.114 Uiso calc 1 . .
H H45C 0.720541 0.171195 0.650770 0.114 Uiso calc 1 . .
C C46 0.6334(4) 0.3174(4) 0.8829(2) 0.0591(11) Uani d 1 . .
H H46A 0.677247 0.400748 0.881206 0.089 Uiso calc 1 . .
H H46B 0.634751 0.309350 0.932048 0.089 Uiso calc 1 . .
H H46C 0.547463 0.286856 0.854383 0.089 Uiso calc 1 . .
C C47 0.9716(3) 0.7229(3) 0.83431(18) 0.0414(9) Uani d 1 . .
C C48 1.0572(4) 0.6863(3) 0.8150(2) 0.0514(10) Uani d 1 . .
C C49 1.1787(4) 0.7456(4) 0.8541(2) 0.0604(11) Uani d 1 . .
H H49 1.238967 0.722581 0.842372 0.073 Uiso calc 1 . .
C C50 1.2141(4) 0.8368(4) 0.9095(2) 0.0651(13) Uani d 1 . .
H H50 1.298684 0.876936 0.935310 0.078 Uiso calc 1 . .
C C51 1.1287(4) 0.8712(3) 0.9283(2) 0.0571(11) Uani d 1 . .
H H51 1.154751 0.934430 0.967231 0.069 Uiso calc 1 . .
C C52 1.0049(3) 0.8143(3) 0.89102(19) 0.0433(9) Uani d 1 . .
C C53 1.0141(4) 0.5833(4) 0.7552(2) 0.0775(14) Uani d 1 . .
H H53A 1.085560 0.571737 0.747093 0.116 Uiso calc 1 . .
H H53B 0.971343 0.598819 0.712114 0.116 Uiso calc 1 . .
H H53C 0.957228 0.512211 0.767356 0.116 Uiso calc 1 . .
C C54 0.9087(4) 0.8479(4) 0.9110(2) 0.0665(12) Uani d 1 . .
H H54A 0.857036 0.856341 0.868500 0.100 Uiso calc 1 . .
H H54B 0.949472 0.922961 0.945171 0.100 Uiso calc 1 . .
H H54C 0.856728 0.786471 0.932214 0.100 Uiso calc 1 . .
O O1 0.3329(10) 0.9262(12) 0.5822(9) 0.159(5) Uani d 0.459(8) A 1
C C55 0.3266(13) 0.8267(15) 0.5316(8) 0.162(4) Uani d 0.459(8) A 1
H H55A 0.342531 0.850229 0.486755 0.194 Uiso calc 0.459(8) A 1
H H55B 0.245591 0.757554 0.521116 0.194 Uiso calc 0.459(8) A 1
C C56 0.4316(14) 0.8018(12) 0.5741(12) 0.155(6) Uani d 0.459(8) A 1
H H56A 0.412392 0.768764 0.616060 0.186 Uiso calc 0.459(8) A 1
H H56B 0.454665 0.749933 0.544519 0.186 Uiso calc 0.459(8) A 1
C C57 0.5240(11) 0.9230(13) 0.5928(11) 0.150(6) Uani d 0.459(8) A 1
H H57A 0.542704 0.955029 0.550451 0.180 Uiso calc 0.459(8) A 1
H H57B 0.601498 0.931819 0.625854 0.180 Uiso calc 0.459(8) A 1
C C58 0.4565(12) 0.9799(13) 0.6282(7) 0.115(5) Uani d 0.459(8) A 1
H H58A 0.457011 0.962861 0.676347 0.137 Uiso calc 0.459(8) A 1
H H58B 0.494215 1.066343 0.631626 0.137 Uiso calc 0.459(8) A 1
O O1' 0.3511(11) 0.8622(14) 0.6171(6) 0.188(5) Uani d 0.541(8) A 5
C C55' 0.3033(10) 0.8369(14) 0.5386(7) 0.162(4) Uani d 0.541(8) A 5
H H55C 0.285441 0.901496 0.521908 0.194 Uiso calc 0.541(8) A 5
H H55D 0.227843 0.761747 0.521509 0.194 Uiso calc 0.541(8) A 5
C C56' 0.4131(12) 0.8288(12) 0.5153(7) 0.117(4) Uani d 0.541(8) A 5
H H56C 0.424924 0.758185 0.525858 0.140 Uiso calc 0.541(8) A 5
H H56D 0.406617 0.831734 0.464606 0.140 Uiso calc 0.541(8) A 5
C C57' 0.5075(11) 0.9368(13) 0.5618(7) 0.169(6) Uani d 0.541(8) A 5
H H57C 0.494687 1.006793 0.551022 0.203 Uiso calc 0.541(8) A 5
H H57D 0.591769 0.947914 0.559954 0.203 Uiso calc 0.541(8) A 5
C C58' 0.4838(12) 0.9103(16) 0.6321(6) 0.153(6) Uani d 0.541(8) A 5
H H58C 0.514679 0.852267 0.647430 0.184 Uiso calc 0.541(8) A 5
H H58D 0.523654 0.982869 0.669219 0.184 Uiso calc 0.541(8) A 5
O O2 -0.1056(8) 0.5221(7) 1.0162(4) 0.096(2) Uani d 0.5 B -1
C C59 -0.057(3) 0.562(3) 0.9627(16) 0.097(5) Uani d 0.5 B -1
H H59A -0.001643 0.646856 0.976764 0.116 Uiso calc 0.5 B -1
H H59B -0.124060 0.548958 0.920132 0.116 Uiso calc 0.5 B -1
C C60 0.012(4) 0.492(4) 0.9481(16) 0.094(6) Uani d 0.5 B -1
H H60A 0.094461 0.544259 0.942770 0.113 Uiso calc 0.5 B -1
H H60B -0.033760 0.431414 0.904173 0.113 Uiso calc 0.5 B -1
C C61 0.026(3) 0.436(3) 1.0113(15) 0.097(5) Uani d 0.5 B -1
H H61A -0.016561 0.348712 0.997454 0.116 Uiso calc 0.5 B -1
H H61B 0.114778 0.459092 1.034645 0.116 Uiso calc 0.5 B -1
C C62 -0.032(4) 0.482(4) 1.0587(16) 0.094(6) Uani d 0.5 B -1
H H62A -0.082858 0.418872 1.080275 0.113 Uiso calc 0.5 B -1
H H62B 0.031351 0.547073 1.096976 0.113 Uiso calc 0.5 B -1

loop_
_atom_site_aniso_label
_atom_site_aniso_U_11
_atom_site_aniso_U_22
_atom_site_aniso_U_33
_atom_site_aniso_U_12
_atom_site_aniso_U_13
_atom_site_aniso_U_23
Nb1 0.02715(17) 0.03660(18) 0.02138(16) 0.01177(13) 0.00716(12) 0.00606(12)
N1 0.0242(15) 0.0362(15) 0.0222(15) 0.0084(13) 0.0040(12) 0.0043(12)
N2 0.0245(14) 0.0384(15) 0.0249(15) 0.0103(13) 0.0093(12) 0.0081(12)
N3 0.0491(19) 0.0476(19) 0.0368(18) 0.0191(16) 0.0159(15) 0.0037(15)
N4 0.0361(18) 0.060(2) 0.0347(18) 0.0146(16) 0.0127(15) 0.0195(16)
N5 0.064(2) 0.057(2) 0.049(2) 0.0371(19) 0.0206(17) 0.0187(16)
N6 0.0362(19) 0.0517(19) 0.0357(18) 0.0103(16) -0.0012(15) 0.0102(15)
C1 0.0258(17) 0.0289(17) 0.0223(17) 0.0113(14) 0.0087(14) 0.0056(13)
C2 0.0263(17) 0.0308(17) 0.0250(18) 0.0132(15) 0.0079(14) 0.0058(14)
C3 0.0312(19) 0.041(2) 0.030(2) 0.0126(17) 0.0054(16) 0.0093(16)
C4 0.037(2) 0.043(2) 0.0255(19) 0.0195(18) 0.0058(16) 0.0082(16)
C5 0.039(2) 0.044(2) 0.031(2) 0.0163(18) 0.0136(16) 0.0043(16)
C6 0.043(2) 0.043(2) 0.0292(19) 0.0215(19) 0.0151(17) 0.0114(16)
C7 0.0286(19) 0.049(2) 0.0218(18) 0.0041(17) 0.0006(15) 0.0120(16)
C8 0.059(3) 0.048(2) 0.034(2) -0.002(2) -0.001(2) 0.0081(19)
C9 0.071(4) 0.066(3) 0.057(3) -0.024(3) -0.009(3) 0.010(2)
C10 0.042(3) 0.140(6) 0.076(4) -0.012(4) 0.005(3) 0.034(4)
C11 0.032(3) 0.140(5) 0.062(3) 0.024(3) 0.013(2) 0.033(3)
C12 0.029(2) 0.090(3) 0.037(2) 0.022(2) 0.0102(17) 0.022(2)
C13 0.120(4) 0.042(2) 0.055(3) 0.021(3) 0.009(3) 0.003(2)
C14 0.064(3) 0.103(4) 0.056(3) 0.055(3) 0.023(2) 0.013(3)
C15 0.0268(19) 0.054(2) 0.0220(18) 0.0073(17) 0.0074(15) 0.0128(16)
C16 0.046(2) 0.055(3) 0.034(2) 0.003(2) 0.0076(18) 0.0136(19)
C17 0.064(3) 0.069(3) 0.052(3) -0.014(3) 0.005(2) 0.013(2)
C18 0.040(3) 0.136(5) 0.066(4) -0.008(3) 0.017(3) 0.024(4)
C19 0.036(3) 0.142(5) 0.055(3) 0.026(3) 0.018(2) 0.024(3)
C20 0.033(2) 0.094(3) 0.034(2) 0.028(2) 0.0151(17) 0.022(2)
C21 0.085(3) 0.042(2) 0.058(3) 0.019(2) 0.010(2) 0.005(2)
C22 0.060(3) 0.108(4) 0.056(3) 0.058(3) 0.026(2) 0.015(3)
C23 0.0287(18) 0.0378(19) 0.032(2) 0.0108(16) 0.0115(15) -0.0009(16)
C24 0.032(2) 0.044(2) 0.040(2) 0.0156(17) 0.0099(16) 0.0070(17)
C25 0.046(2) 0.043(2) 0.050(2) 0.0246(19) 0.0153(19) 0.0029(18)
C26 0.049(2) 0.046(2) 0.038(2) 0.0174(19) 0.0146(18) -0.0019(17)
C27 0.040(2) 0.048(2) 0.034(2) 0.0174(18) 0.0100(17) 0.0080(17)
C28 0.0305(19) 0.041(2) 0.040(2) 0.0155(16) 0.0116(16) 0.0038(17)
C29 0.067(3) 0.059(3) 0.049(3) 0.031(2) 0.010(2) 0.013(2)
C30 0.064(3) 0.050(2) 0.056(3) 0.034(2) 0.015(2) 0.0103(19)
C31 0.033(2) 0.054(2) 0.034(2) 0.0147(18) 0.0105(16) 0.0217(18)
C32 0.041(2) 0.055(2) 0.037(2) 0.0157(19) 0.0067(18) 0.0144(18)
C33 0.053(3) 0.052(2) 0.059(3) 0.012(2) 0.011(2) 0.024(2)
C34 0.049(3) 0.080(3) 0.080(3) 0.019(2) 0.035(2) 0.044(3)
C35 0.048(3) 0.082(3) 0.074(3) 0.033(2) 0.037(2) 0.038(3)
C36 0.037(2) 0.061(3) 0.052(2) 0.023(2) 0.0176(19) 0.027(2)
C37 0.082(3) 0.066(3) 0.055(3) 0.026(3) 0.020(2) 0.004(2)
C38 0.062(3) 0.068(3) 0.095(4) 0.038(2) 0.040(3) 0.034(3)
C39 0.032(2) 0.0359(19) 0.043(2) 0.0132(17) 0.0082(17) 0.0081(16)
C40 0.040(2) 0.044(2) 0.051(2) 0.0190(19) 0.0148(19) 0.0062(18)
C41 0.063(3) 0.062(3) 0.080(3) 0.042(2) 0.016(3) 0.008(2)
C42 0.083(3) 0.066(3) 0.076(3) 0.046(3) 0.011(3) 0.028(3)
C43 0.067(3) 0.063(3) 0.053(3) 0.030(2) 0.017(2) 0.023(2)
C44 0.036(2) 0.043(2) 0.040(2) 0.0161(17) 0.0085(17) 0.0089(17)
C45 0.086(4) 0.083(3) 0.075(3) 0.045(3) 0.040(3) 0.010(3)
C46 0.069(3) 0.078(3) 0.045(2) 0.044(3) 0.023(2) 0.012(2)
C47 0.030(2) 0.048(2) 0.037(2) 0.0082(18) 0.0029(17) 0.0163(18)
C48 0.047(2) 0.064(3) 0.042(2) 0.024(2) 0.0072(19) 0.017(2)
C49 0.036(2) 0.073(3) 0.071(3) 0.021(2) 0.010(2) 0.029(3)
C50 0.033(2) 0.061(3) 0.077(3) 0.003(2) -0.008(2) 0.030(3)
C51 0.048(3) 0.046(2) 0.056(3) 0.004(2) 0.000(2) 0.016(2)
C52 0.031(2) 0.044(2) 0.045(2) 0.0063(18) 0.0050(18) 0.0152(18)
C53 0.080(3) 0.112(4) 0.054(3) 0.058(3) 0.013(3) 0.007(3)
C54 0.059(3) 0.054(3) 0.073(3) 0.011(2) 0.017(2) 0.005(2)
O1 0.116(7) 0.180(11) 0.213(13) 0.089(7) 0.060(8) 0.038(8)
C55 0.106(7) 0.208(9) 0.150(8) 0.091(7) -0.003(6) -0.086(7)
C56 0.111(9) 0.147(11) 0.182(14) 0.037(9) 0.033(12) 0.011(11)
C57 0.100(9) 0.197(11) 0.173(17) 0.064(9) 0.046(10) 0.103(12)
C58 0.106(9) 0.179(15) 0.086(7) 0.091(9) 0.025(7) 0.020(9)
O1' 0.117(7) 0.243(12) 0.191(12) 0.063(8) 0.054(8) 0.019(8)
C55' 0.106(7) 0.208(9) 0.150(8) 0.091(7) -0.003(6) -0.086(7)
C56' 0.087(8) 0.140(9) 0.122(11) 0.043(7) 0.044(9) 0.004(9)
C57' 0.121(9) 0.220(11) 0.155(15) 0.031(9) 0.065(10) 0.104(11)
C58' 0.125(10) 0.231(17) 0.080(7) 0.052(10) 0.031(7) 0.024(10)
O2 0.121(7) 0.115(6) 0.073(5) 0.063(6) 0.033(5) 0.039(4)
C59 0.076(13) 0.102(5) 0.14(2) 0.050(8) 0.047(12) 0.080(12)
C60 0.085(12) 0.130(16) 0.085(6) 0.045(13) 0.040(5) 0.062(5)
C61 0.076(13) 0.102(5) 0.14(2) 0.050(8) 0.047(12) 0.080(12)
C62 0.085(12) 0.130(16) 0.085(6) 0.045(13) 0.040(5) 0.062(5)

loop_
_atom_type_symbol
_atom_type_description
_atom_type_scat_dispersion_real
_atom_type_scat_dispersion_imag
_atom_type_scat_source
C C 0.0033 0.0016 'International Tables Vol C Tables 4.2.6.8 and 6.1.1.4'
H H 0.0000 0.0000 'International Tables Vol C Tables 4.2.6.8 and 6.1.1.4'
N N 0.0061 0.0033 'International Tables Vol C Tables 4.2.6.8 and 6.1.1.4'
O O 0.0106 0.0060 'International Tables Vol C Tables 4.2.6.8 and 6.1.1.4'
Nb Nb -2.0727 0.6215 'International Tables Vol C Tables 4.2.6.8 and 6.1.1.4'

loop_
_geom_angle_atom_site_label_1
_geom_angle_atom_site_label_2
_geom_angle_atom_site_label_3
_geom_angle_site_symmetry_3
_geom_angle
_geom_angle_publ_flag
C3 Nb1 C5 . 111.28(12) y
C3 Nb1 C6 . 71.98(12) y
C5 Nb1 C6 . 72.25(13) y
C3 Nb1 C4 . 71.43(13) y
C5 Nb1 C4 . 73.17(13) y
C6 Nb1 C4 . 114.44(12) y
C3 Nb1 N1 . 119.74(11) y
C5 Nb1 N1 . 112.71(11) y
C6 Nb1 N1 . 84.55(11) y
C4 Nb1 N1 . 160.83(10) y
C3 Nb1 N2 . 114.55(11) y
C5 Nb1 N2 . 117.44(11) y
C6 Nb1 N2 . 161.93(10) y
C4 Nb1 N2 . 83.52(11) y
N1 Nb1 N2 . 77.62(9) y
C1 N1 C7 . 119.5(3) ?
C1 N1 Nb1 . 108.92(19) ?
C7 N1 Nb1 . 131.08(19) ?
C2 N2 C15 . 122.5(3) ?
C2 N2 Nb1 . 109.19(19) ?
C15 N2 Nb1 . 127.79(19) ?
C3 N3 C23 . 163.7(3) y
C4 N4 C31 . 178.3(4) y
C5 N5 C39 . 165.0(3) y
C6 N6 C47 . 168.6(4) y
N1 C1 C2 . 121.9(3) ?
N1 C1 C2 2_666 147.8(3) ?
C2 C1 C2 2_666 90.3(2) ?
N2 C2 C1 . 121.7(3) ?
N2 C2 C1 2_666 148.6(3) ?
C1 C2 C1 2_666 89.7(2) ?
N3 C3 Nb1 . 178.6(3) ?
N4 C4 Nb1 . 178.3(3) ?
N5 C5 Nb1 . 178.4(3) ?
N6 C6 Nb1 . 176.8(3) ?
C8 C7 C12 . 121.6(4) ?
C8 C7 N1 . 118.6(3) ?
C12 C7 N1 . 119.8(3) ?
C7 C8 C9 . 117.7(5) ?
C7 C8 C13 . 121.7(4) ?
C9 C8 C13 . 120.6(4) ?
C10 C9 C8 . 120.6(5) ?
C10 C9 H9 . 119.7 ?
C8 C9 H9 . 119.7 ?
C9 C10 C11 . 121.7(5) ?
C9 C10 H10 . 119.2 ?
C11 C10 H10 . 119.2 ?
C10 C11 C12 . 120.4(5) ?
C10 C11 H11 . 119.8 ?
C12 C11 H11 . 119.8 ?
C7 C12 C11 . 117.9(4) ?
C7 C12 C14 . 120.8(3) ?
C11 C12 C14 . 121.2(4) ?
C8 C13 H13A . 109.5 ?
C8 C13 H13B . 109.5 ?
H13A C13 H13B . 109.5 ?
C8 C13 H13C . 109.5 ?
H13A C13 H13C . 109.5 ?
H13B C13 H13C . 109.5 ?
C12 C14 H14A . 109.5 ?
C12 C14 H14B . 109.5 ?
H14A C14 H14B . 109.5 ?
C12 C14 H14C . 109.5 ?
H14A C14 H14C . 109.5 ?
H14B C14 H14C . 109.5 ?
C16 C15 C20 . 121.9(3) ?
C16 C15 N2 . 119.2(3) ?
C20 C15 N2 . 118.6(3) ?
C15 C16 C17 . 118.0(4) ?
C15 C16 C21 . 120.9(3) ?
C17 C16 C21 . 121.1(4) ?
C18 C17 C16 . 120.2(5) ?
C18 C17 H17 . 119.9 ?
C16 C17 H17 . 119.9 ?
C19 C18 C17 . 120.9(5) ?
C19 C18 H18 . 119.6 ?
C17 C18 H18 . 119.6 ?
C18 C19 C20 . 121.9(5) ?
C18 C19 H19 . 119.1 ?
C20 C19 H19 . 119.1 ?
C19 C20 C15 . 117.2(4) ?
C19 C20 C22 . 121.1(4) ?
C15 C20 C22 . 121.7(3) ?
C16 C21 H21A . 109.5 ?
C16 C21 H21B . 109.5 ?
H21A C21 H21B . 109.5 ?
C16 C21 H21C . 109.5 ?
H21A C21 H21C . 109.5 ?
H21B C21 H21C . 109.5 ?
C20 C22 H22A . 109.5 ?
C20 C22 H22B . 109.5 ?
H22A C22 H22B . 109.5 ?
C20 C22 H22C . 109.5 ?
H22A C22 H22C . 109.5 ?
H22B C22 H22C . 109.5 ?
N3 C23 C28 . 119.5(3) ?
N3 C23 C24 . 118.1(3) ?
C28 C23 C24 . 122.4(3) ?
C25 C24 C23 . 117.2(3) ?
C25 C24 C29 . 122.6(3) ?
C23 C24 C29 . 120.3(3) ?
C26 C25 C24 . 121.8(3) ?
C26 C25 H25 . 119.1 ?
C24 C25 H25 . 119.1 ?
C25 C26 C27 . 119.7(3) ?
C25 C26 H26 . 120.2 ?
C27 C26 H26 . 120.2 ?
C28 C27 C26 . 121.4(3) ?
C28 C27 H27 . 119.3 ?
C26 C27 H27 . 119.3 ?
C27 C28 C23 . 117.6(3) ?
C27 C28 C30 . 121.8(3) ?
C23 C28 C30 . 120.6(3) ?
C24 C29 H29A . 109.5 ?
C24 C29 H29B . 109.5 ?
H29A C29 H29B . 109.5 ?
C24 C29 H29C . 109.5 ?
H29A C29 H29C . 109.5 ?
H29B C29 H29C . 109.5 ?
C28 C30 H30A . 109.5 ?
C28 C30 H30B . 109.5 ?
H30A C30 H30B . 109.5 ?
C28 C30 H30C . 109.5 ?
H30A C30 H30C . 109.5 ?
H30B C30 H30C . 109.5 ?
C32 C31 N4 . 118.2(3) ?
C32 C31 C36 . 123.5(3) ?
N4 C31 C36 . 118.3(3) ?
C33 C32 C31 . 117.1(4) ?
C33 C32 C37 . 122.0(4) ?
C31 C32 C37 . 120.8(3) ?
C34 C33 C32 . 121.2(4) ?
C34 C33 H33 . 119.4 ?
C32 C33 H33 . 119.4 ?
C33 C34 C35 . 120.5(4) ?
C33 C34 H34 . 119.8 ?
C35 C34 H34 . 119.8 ?
C34 C35 C36 . 121.3(4) ?
C34 C35 H35 . 119.3 ?
C36 C35 H35 . 119.3 ?
C35 C36 C31 . 116.3(4) ?
C35 C36 C38 . 121.7(4) ?
C31 C36 C38 . 121.9(3) ?
C32 C37 H37A . 109.5 ?
C32 C37 H37B . 109.5 ?
H37A C37 H37B . 109.5 ?
C32 C37 H37C . 109.5 ?
H37A C37 H37C . 109.5 ?
H37B C37 H37C . 109.5 ?
C36 C38 H38A . 109.5 ?
C36 C38 H38B . 109.5 ?
H38A C38 H38B . 109.5 ?
C36 C38 H38C . 109.5 ?
H38A C38 H38C . 109.5 ?
H38B C38 H38C . 109.5 ?
N5 C39 C44 . 119.4(3) ?
N5 C39 C40 . 118.5(3) ?
C44 C39 C40 . 122.0(3) ?
C41 C40 C39 . 117.5(4) ?
C41 C40 C45 . 121.7(4) ?
C39 C40 C45 . 120.8(3) ?
C42 C41 C40 . 121.1(4) ?
C42 C41 H41 . 119.4 ?
C40 C41 H41 . 119.4 ?
C43 C42 C41 . 120.1(4) ?
C43 C42 H42 . 119.9 ?
C41 C42 H42 . 119.9 ?
C42 C43 C44 . 121.2(4) ?
C42 C43 H43 . 119.4 ?
C44 C43 H43 . 119.4 ?
C43 C44 C39 . 118.0(3) ?
C43 C44 C46 . 121.3(3) ?
C39 C44 C46 . 120.7(3) ?
C40 C45 H45A . 109.5 ?
C40 C45 H45B . 109.5 ?
H45A C45 H45B . 109.5 ?
C40 C45 H45C . 109.5 ?
H45A C45 H45C . 109.5 ?
H45B C45 H45C . 109.5 ?
C44 C46 H46A . 109.5 ?
C44 C46 H46B . 109.5 ?
H46A C46 H46B . 109.5 ?
C44 C46 H46C . 109.5 ?
H46A C46 H46C . 109.5 ?
H46B C46 H46C . 109.5 ?
N6 C47 C52 . 118.5(3) ?
N6 C47 C48 . 118.9(3) ?
C52 C47 C48 . 122.5(3) ?
C49 C48 C47 . 117.5(4) ?
C49 C48 C53 . 122.7(4) ?
C47 C48 C53 . 119.8(4) ?
C50 C49 C48 . 121.2(4) ?
C50 C49 H49 . 119.4 ?
C48 C49 H49 . 119.4 ?
C49 C50 C51 . 120.8(4) ?
C49 C50 H50 . 119.6 ?
C51 C50 H50 . 119.6 ?
C50 C51 C52 . 120.6(4) ?
C50 C51 H51 . 119.7 ?
C52 C51 H51 . 119.7 ?
C51 C52 C47 . 117.5(4) ?
C51 C52 C54 . 122.0(4) ?
C47 C52 C54 . 120.5(3) ?
C48 C53 H53A . 109.5 ?
C48 C53 H53B . 109.5 ?
H53A C53 H53B . 109.5 ?
C48 C53 H53C . 109.5 ?
H53A C53 H53C . 109.5 ?
H53B C53 H53C . 109.5 ?
C52 C54 H54A . 109.5 ?
C52 C54 H54B . 109.5 ?
H54A C54 H54B . 109.5 ?
C52 C54 H54C . 109.5 ?
H54A C54 H54C . 109.5 ?
H54B C54 H54C . 109.5 ?
C58 O1 C55 . 106.2(6) ?
O1 C55 C56 . 100.9(7) ?
O1 C55 H55A . 111.6 ?
C56 C55 H55A . 111.6 ?
O1 C55 H55B . 111.6 ?
C56 C55 H55B . 111.6 ?
H55A C55 H55B . 109.4 ?
C57 C56 C55 . 96.1(7) ?
C57 C56 H56A . 112.5 ?
C55 C56 H56A . 112.5 ?
C57 C56 H56B . 112.5 ?
C55 C56 H56B . 112.5 ?
H56A C56 H56B . 110.0 ?
C56 C57 C58 . 99.7(8) ?
C56 C57 H57A . 111.8 ?
C58 C57 H57A . 111.8 ?
C56 C57 H57B . 111.8 ?
C58 C57 H57B . 111.8 ?
H57A C57 H57B . 109.5 ?
O1 C58 C57 . 103.5(7) ?
O1 C58 H58A . 111.1 ?
C57 C58 H58A . 111.1 ?
O1 C58 H58B . 111.1 ?
C57 C58 H58B . 111.1 ?
H58A C58 H58B . 109.0 ?
C58' O1' C55' . 106.3(6) ?
O1' C55' C56' . 101.2(7) ?
O1' C55' H55C . 111.5 ?
C56' C55' H55C . 111.5 ?
O1' C55' H55D . 111.5 ?
C56' C55' H55D . 111.5 ?
H55C C55' H55D . 109.4 ?
C57' C56' C55' . 96.2(7) ?
C57' C56' H56C . 112.5 ?
C55' C56' H56C . 112.5 ?
C57' C56' H56D . 112.5 ?
C55' C56' H56D . 112.5 ?
H56C C56' H56D . 110.0 ?
C56' C57' C58' . 99.4(8) ?
C56' C57' H57C . 111.9 ?
C58' C57' H57C . 111.9 ?
C56' C57' H57D . 111.9 ?
C58' C57' H57D . 111.9 ?
H57C C57' H57D . 109.6 ?
O1' C58' C57' . 103.2(7) ?
O1' C58' H58C . 111.1 ?
C57' C58' H58C . 111.1 ?
O1' C58' H58D . 111.1 ?
C57' C58' H58D . 111.1 ?
H58C C58' H58D . 109.1 ?
C59 O2 C62 . 111(2) ?
O2 C59 C60 . 105.8(18) ?
O2 C59 H59A . 110.6 ?
C60 C59 H59A . 110.6 ?
O2 C59 H59B . 110.6 ?
C60 C59 H59B . 110.6 ?
H59A C59 H59B . 108.7 ?
C59 C60 C61 . 105.2(10) ?
C59 C60 H60A . 110.7 ?
C61 C60 H60A . 110.7 ?
C59 C60 H60B . 110.7 ?
C61 C60 H60B . 110.7 ?
H60A C60 H60B . 108.8 ?
C62 C61 C60 . 103.6(9) ?
C62 C61 H61A . 111.0 ?
C60 C61 H61A . 111.0 ?
C62 C61 H61B . 111.0 ?
C60 C61 H61B . 111.0 ?
H61A C61 H61B . 109.0 ?
O2 C62 C61 . 105.7(17) ?
O2 C62 H62A . 110.6 ?
C61 C62 H62A . 110.6 ?
O2 C62 H62B . 110.6 ?
C61 C62 H62B . 110.6 ?
H62A C62 H62B . 108.7 ?

loop_
_geom_bond_atom_site_label_1
_geom_bond_atom_site_label_2
_geom_bond_site_symmetry_2
_geom_bond_distance
_geom_bond_publ_flag
Nb1 C3 . 2.045(4) y
Nb1 C5 . 2.061(4) y
Nb1 C6 . 2.109(4) y
Nb1 C4 . 2.112(4) y
Nb1 N1 . 2.259(2) y
Nb1 N2 . 2.261(2) y
N1 C1 . 1.319(4) y
N1 C7 . 1.441(4) y
N2 C2 . 1.312(4) y
N2 C15 . 1.436(4) y
N3 C3 . 1.196(4) y
N3 C23 . 1.388(4) y
N4 C4 . 1.174(4) y
N4 C31 . 1.399(4) y
N5 C5 . 1.193(4) y
N5 C39 . 1.383(4) y
N6 C6 . 1.175(4) y
N6 C47 . 1.382(4) y
C1 C2 . 1.446(4) y
C1 C2 2_666 1.458(4) y
C7 C8 . 1.396(5) ?
C7 C12 . 1.396(5) ?
C8 C9 . 1.405(6) ?
C8 C13 . 1.494(6) ?
C9 C10 . 1.352(8) ?
C9 H9 . 0.9500 ?
C10 C11 . 1.361(8) ?
C10 H10 . 0.9500 ?
C11 C12 . 1.402(6) ?
C11 H11 . 0.9500 ?
C12 C14 . 1.486(6) ?
C13 H13A . 0.9800 ?
C13 H13B . 0.9800 ?
C13 H13C . 0.9800 ?
C14 H14A . 0.9800 ?
C14 H14B . 0.9800 ?
C14 H14C . 0.9800 ?
C15 C16 . 1.396(5) ?
C15 C20 . 1.403(5) ?
C16 C17 . 1.403(6) ?
C16 C21 . 1.489(6) ?
C17 C18 . 1.379(7) ?
C17 H17 . 0.9500 ?
C18 C19 . 1.352(7) ?
C18 H18 . 0.9500 ?
C19 C20 . 1.395(6) ?
C19 H19 . 0.9500 ?
C20 C22 . 1.494(6) ?
C21 H21A . 0.9800 ?
C21 H21B . 0.9800 ?
C21 H21C . 0.9800 ?
C22 H22A . 0.9800 ?
C22 H22B . 0.9800 ?
C22 H22C . 0.9800 ?
C23 C28 . 1.400(4) ?
C23 C24 . 1.403(4) ?
C24 C25 . 1.378(5) ?
C24 C29 . 1.504(5) ?
C25 C26 . 1.378(5) ?
C25 H25 . 0.9500 ?
C26 C27 . 1.383(5) ?
C26 H26 . 0.9500 ?
C27 C28 . 1.376(4) ?
C27 H27 . 0.9500 ?
C28 C30 . 1.505(4) ?
C29 H29A . 0.9800 ?
C29 H29B . 0.9800 ?
C29 H29C . 0.9800 ?
C30 H30A . 0.9800 ?
C30 H30B . 0.9800 ?
C30 H30C . 0.9800 ?
C31 C32 . 1.393(5) ?
C31 C36 . 1.400(5) ?
C32 C33 . 1.377(5) ?
C32 C37 . 1.506(5) ?
C33 C34 . 1.375(6) ?
C33 H33 . 0.9500 ?
C34 C35 . 1.375(6) ?
C34 H34 . 0.9500 ?
C35 C36 . 1.388(5) ?
C35 H35 . 0.9500 ?
C36 C38 . 1.501(5) ?
C37 H37A . 0.9800 ?
C37 H37B . 0.9800 ?
C37 H37C . 0.9800 ?
C38 H38A . 0.9800 ?
C38 H38B . 0.9800 ?
C38 H38C . 0.9800 ?
C39 C44 . 1.389(5) ?
C39 C40 . 1.402(5) ?
C40 C41 . 1.380(5) ?
C40 C45 . 1.502(5) ?
C41 C42 . 1.378(6) ?
C41 H41 . 0.9500 ?
C42 C43 . 1.369(6) ?
C42 H42 . 0.9500 ?
C43 C44 . 1.378(5) ?
C43 H43 . 0.9500 ?
C44 C46 . 1.507(5) ?
C45 H45A . 0.9800 ?
C45 H45B . 0.9800 ?
C45 H45C . 0.9800 ?
C46 H46A . 0.9800 ?
C46 H46B . 0.9800 ?
C46 H46C . 0.9800 ?
C47 C52 . 1.389(5) ?
C47 C48 . 1.398(5) ?
C48 C49 . 1.377(5) ?
C48 C53 . 1.501(5) ?
C49 C50 . 1.365(6) ?
C49 H49 . 0.9500 ?
C50 C51 . 1.377(6) ?
C50 H50 . 0.9500 ?
C51 C52 . 1.387(5) ?
C51 H51 . 0.9500 ?
C52 C54 . 1.504(5) ?
C53 H53A . 0.9800 ?
C53 H53B . 0.9800 ?
C53 H53C . 0.9800 ?
C54 H54A . 0.9800 ?
C54 H54B . 0.9800 ?
C54 H54C . 0.9800 ?
O1 C58 . 1.439(8) ?
O1 C55 . 1.489(8) ?
C55 C56 . 1.539(8) ?
C55 H55A . 0.9900 ?
C55 H55B . 0.9900 ?
C56 C57 . 1.449(9) ?
C56 H56A . 0.9900 ?
C56 H56B . 0.9900 ?
C57 C58 . 1.510(8) ?
C57 H57A . 0.9900 ?
C57 H57B . 0.9900 ?
C58 H58A . 0.9900 ?
C58 H58B . 0.9900 ?
O1' C58' . 1.439(8) ?
O1' C55' . 1.489(8) ?
C55' C56' . 1.539(8) ?
C55' H55C . 0.9900 ?
C55' H55D . 0.9900 ?
C56' C57' . 1.450(9) ?
C56' H56C . 0.9900 ?
C56' H56D . 0.9900 ?
C57' C58' . 1.510(8) ?
C57' H57C . 0.9900 ?
C57' H57D . 0.9900 ?
C58' H58C . 0.9900 ?
C58' H58D . 0.9900 ?
O2 C59 . 1.35(2) ?
O2 C62 . 1.37(2) ?
C59 C60 . 1.488(12) ?
C59 H59A . 0.9900 ?
C59 H59B . 0.9900 ?
C60 C61 . 1.505(15) ?
C60 H60A . 0.9900 ?
C60 H60B . 0.9900 ?
C61 C62 . 1.491(12) ?
C61 H61A . 0.9900 ?
C61 H61B . 0.9900 ?
C62 H62A . 0.9900 ?
C62 H62B . 0.9900 ?

loop_
_geom_torsion_atom_site_label_1
_geom_torsion_atom_site_label_2
_geom_torsion_atom_site_label_3
_geom_torsion_atom_site_label_4
_geom_torsion_site_symmetry_1
_geom_torsion_site_symmetry_4
_geom_torsion
C7 N1 C1 C2 . . 179.4(3)
Nb1 N1 C1 C2 . . 6.3(3)
C7 N1 C1 C2 . 2_666 -1.4(6)
Nb1 N1 C1 C2 . 2_666 -174.5(4)
C15 N2 C2 C1 . . -177.9(3)
Nb1 N2 C2 C1 . . -5.7(3)
C15 N2 C2 C1 . 2_666 2.1(7)
Nb1 N2 C2 C1 . 2_666 174.2(4)
N1 C1 C2 N2 . . -0.5(4)
C2 C1 C2 N2 2_666 . 180.0(4)
N1 C1 C2 C1 . 2_666 179.6(3)
C2 C1 C2 C1 2_666 2_666 0.004000
C1 N1 C7 C8 . . 110.8(3)
Nb1 N1 C7 C8 . . -77.9(4)
C1 N1 C7 C12 . . -71.3(4)
Nb1 N1 C7 C12 . . 99.9(3)
C12 C7 C8 C9 . . 1.1(5)
N1 C7 C8 C9 . . 179.0(3)
C12 C7 C8 C13 . . -177.9(3)
N1 C7 C8 C13 . . -0.1(5)
C7 C8 C9 C10 . . 0.8(7)
C13 C8 C9 C10 . . 179.8(5)
C8 C9 C10 C11 . . -1.5(8)
C9 C10 C11 C12 . . 0.2(8)
C8 C7 C12 C11 . . -2.3(5)
N1 C7 C12 C11 . . 179.9(3)
C8 C7 C12 C14 . . 174.9(3)
N1 C7 C12 C14 . . -3.0(5)
C10 C11 C12 C7 . . 1.7(6)
C10 C11 C12 C14 . . -175.5(4)
C2 N2 C15 C16 . . 75.4(4)
Nb1 N2 C15 C16 . . -95.2(3)
C2 N2 C15 C20 . . -110.6(4)
Nb1 N2 C15 C20 . . 78.8(4)
C20 C15 C16 C17 . . 1.6(5)
N2 C15 C16 C17 . . 175.4(3)
C20 C15 C16 C21 . . -176.9(3)
N2 C15 C16 C21 . . -3.2(5)
C15 C16 C17 C18 . . -0.6(6)
C21 C16 C17 C18 . . 178.0(4)
C16 C17 C18 C19 . . 0.0(8)
C17 C18 C19 C20 . . -0.4(8)
C18 C19 C20 C15 . . 1.4(6)
C18 C19 C20 C22 . . -177.8(4)
C16 C15 C20 C19 . . -2.0(5)
N2 C15 C20 C19 . . -175.8(3)
C16 C15 C20 C22 . . 177.2(3)
N2 C15 C20 C22 . . 3.4(5)
C3 N3 C23 C28 . . -17.5(13)
C3 N3 C23 C24 . . 162.2(11)
N3 C23 C24 C25 . . -178.5(3)
C28 C23 C24 C25 . . 1.2(5)
N3 C23 C24 C29 . . 1.3(5)
C28 C23 C24 C29 . . -179.0(3)
C23 C24 C25 C26 . . -1.3(5)
C29 C24 C25 C26 . . 178.9(4)
C24 C25 C26 C27 . . 0.7(6)
C25 C26 C27 C28 . . 0.1(5)
C26 C27 C28 C23 . . -0.2(5)
C26 C27 C28 C30 . . 179.1(3)
N3 C23 C28 C27 . . 179.2(3)
C24 C23 C28 C27 . . -0.5(5)
N3 C23 C28 C30 . . -0.1(5)
C24 C23 C28 C30 . . -179.7(3)
N4 C31 C32 C33 . . 178.3(3)
C36 C31 C32 C33 . . -1.2(5)
N4 C31 C32 C37 . . -2.1(5)
C36 C31 C32 C37 . . 178.5(3)
C31 C32 C33 C34 . . 0.5(6)
C37 C32 C33 C34 . . -179.2(4)
C32 C33 C34 C35 . . 0.1(6)
C33 C34 C35 C36 . . -0.1(7)
C34 C35 C36 C31 . . -0.5(6)
C34 C35 C36 C38 . . 179.9(4)
C32 C31 C36 C35 . . 1.2(5)
N4 C31 C36 C35 . . -178.3(3)
C32 C31 C36 C38 . . -179.2(3)
N4 C31 C36 C38 . . 1.3(5)
C5 N5 C39 C44 . . 8.1(16)
C5 N5 C39 C40 . . -170.7(13)
N5 C39 C40 C41 . . 179.9(3)
C44 C39 C40 C41 . . 1.1(5)
N5 C39 C40 C45 . . 1.0(5)
C44 C39 C40 C45 . . -177.7(4)
C39 C40 C41 C42 . . -0.7(6)
C45 C40 C41 C42 . . 178.1(4)
C40 C41 C42 C43 . . -0.3(7)
C41 C42 C43 C44 . . 1.1(7)
C42 C43 C44 C39 . . -0.7(6)
C42 C43 C44 C46 . . -179.7(4)
N5 C39 C44 C43 . . -179.2(3)
C40 C39 C44 C43 . . -0.5(5)
N5 C39 C44 C46 . . -0.2(5)
C40 C39 C44 C46 . . 178.5(3)
C6 N6 C47 C52 . . 171.4(16)
C6 N6 C47 C48 . . -9.8(19)
N6 C47 C48 C49 . . -179.5(3)
C52 C47 C48 C49 . . -0.7(5)
N6 C47 C48 C53 . . -1.6(5)
C52 C47 C48 C53 . . 177.2(4)
C47 C48 C49 C50 . . -0.2(6)
C53 C48 C49 C50 . . -178.1(4)
C48 C49 C50 C51 . . 0.8(6)
C49 C50 C51 C52 . . -0.5(6)
C50 C51 C52 C47 . . -0.4(5)
C50 C51 C52 C54 . . 178.8(4)
N6 C47 C52 C51 . . 179.8(3)
C48 C47 C52 C51 . . 1.0(5)
N6 C47 C52 C54 . . 0.6(5)
C48 C47 C52 C54 . . -178.2(3)
C58 O1 C55 C56 . . 23.2(14)
O1 C55 C56 C57 . . -49.1(13)
C55 C56 C57 C58 . . 55.7(14)
C55 O1 C58 C57 . . 10.8(16)
C56 C57 C58 O1 . . -43.2(15)
C58' O1' C55' C56' . . 21.5(14)
O1' C55' C56' C57' . . -48.3(13)
C55' C56' C57' C58' . . 56.1(14)
C55' O1' C58' C57' . . 12.8(16)
C56' C57' C58' O1' . . -44.7(15)
C62 O2 C59 C60 . . 29(3)
O2 C59 C60 C61 . . -15(4)
C59 C60 C61 C62 . . -2(6)
C59 O2 C62 C61 . . -31(4)
C60 C61 C62 O2 . . 19(5)
